data_7116062
loop_
_publ_author_name
'Laura H. Davies'
'Benjamin B. Kasten'
'Paul D. Benny'
'Rory L. Arrowsmith'
'Haobo Ge'Sofia I. Pascu'
'Stan W. Botchway'
'William Clegg'
'Ross W. Harrington'
'Lee J. Higham'

_publ_section_title
;
 Re and ^99m^Tc complexes of BodP3 - multi-modality imaging probes
;
_journal_name_full Chem.Commun.
_journal_page_first 15503
_journal_paper_doi 10.1039/C4cc06367H
_journal_volume 50
_journal_year 2014
_chemical_formula_moiety 'C37 H33 O3 P3 Re +, C F3 O3 S-'
_chemical_formula_sum 'C38 H33 F3 O6 P3 Re S'
_chemical_formula_weight 953.81
_chemical_name_systematic
;
 ?
;
_space_group_crystal_system triclinic
_space_group_IT_number 2
_space_group_name_Hall '-P 1'
_space_group_name_H-M_alt 'P -1'
_symmetry_space_group_name_Hall '-P 1'
_symmetry_space_group_name_H-M 'P -1'
_atom_sites_solution_hydrogens geom
_atom_sites_solution_primary direct
_atom_sites_solution_secondary difmap
_audit_creation_method SHELXL-2014
_cell_angle_alpha 97.774(4)
_cell_angle_beta 96.016(3)
_cell_angle_gamma 112.238(4)
_cell_formula_units_Z 2
_cell_length_a 10.1353(3)
_cell_length_b 11.9377(5)
_cell_length_c 16.5611(8)
_cell_measurement_reflns_used 6521
_cell_measurement_temperature 150(2)
_cell_measurement_theta_max 28.4844
_cell_measurement_theta_min 3.3613
_cell_volume 1810.90(14)
_computing_cell_refinement
;
CrysAlisPro, Agilent Technologies,
Version 1.171.35.21 (release 20-01-2012 CrysAlis171 .NET)
(compiled Jan 23 2012,18:06:46)
;
_computing_data_collection
;
CrysAlisPro, Agilent Technologies,
Version 1.171.35.21 (release 20-01-2012 CrysAlis171 .NET)
(compiled Jan 23 2012,18:06:46)
;
_computing_data_reduction
;
CrysAlisPro, Agilent Technologies,
Version 1.171.35.21 (release 20-01-2012 CrysAlis171 .NET)
(compiled Jan 23 2012,18:06:46)
;
_computing_molecular_graphics 'Bruker SHELXTL'
_computing_publication_material 'Bruker SHELXTL and local programs'
_computing_structure_refinement 'SHELXL-2014 (Sheldrick, 2014)'
_computing_structure_solution 'Bruker SHELXTL'
_diffrn_ambient_temperature 150(2)
_diffrn_detector_area_resol_mean 10.3968
_diffrn_measured_fraction_theta_full 0.996
_diffrn_measured_fraction_theta_max 0.816
_diffrn_measurement_device_type 'Agilent Technologies Gemini A Ultra'
_diffrn_measurement_method '\w scans'
_diffrn_radiation_type MoK\a
_diffrn_radiation_wavelength 0.71073
_diffrn_reflns_av_R_equivalents 0.0438
_diffrn_reflns_av_unetI/netI 0.0571
_diffrn_reflns_Laue_measured_fraction_full 0.996
_diffrn_reflns_Laue_measured_fraction_max 0.816
_diffrn_reflns_limit_h_max 12
_diffrn_reflns_limit_h_min -11
_diffrn_reflns_limit_k_max 12
_diffrn_reflns_limit_k_min -14
_diffrn_reflns_limit_l_max 20
_diffrn_reflns_limit_l_min -15
_diffrn_reflns_number 15057
_diffrn_reflns_point_group_measured_fraction_full 0.996
_diffrn_reflns_point_group_measured_fraction_max 0.816
_diffrn_reflns_theta_full 25.242
_diffrn_reflns_theta_max 28.547
_diffrn_reflns_theta_min 3.368
_diffrn_source 'sealed tube with Enhance optics'
_exptl_absorpt_coefficient_mu 3.608
_exptl_absorpt_correction_T_max 0.715
_exptl_absorpt_correction_T_min 0.310
_exptl_absorpt_correction_type multi-scan
_exptl_absorpt_process_details
;
CrysAlisPro, Agilent Technologies,
Version 1.171.35.21 (release 20-01-2012 CrysAlis171 .NET)
(compiled Jan 23 2012,18:06:46)
Empirical absorption correction using spherical harmonics,
 implemented in SCALE3 ABSPACK scaling algorithm.
;
_exptl_crystal_colour colourless
_exptl_crystal_density_diffrn 1.749
_exptl_crystal_density_method 'not measured'
_exptl_crystal_description rod
_exptl_crystal_F_000 944
_exptl_crystal_size_max 0.42
_exptl_crystal_size_mid 0.12
_exptl_crystal_size_min 0.10
_refine_diff_density_max 1.787
_refine_diff_density_min -1.878
_refine_diff_density_rms 0.145
_refine_ls_extinction_coef 0.0008(3)
_refine_ls_extinction_expression Fc^*^=kFc[1+0.001xFc^2^\l^3^/sin(2\q)]^-1/4^
_refine_ls_extinction_method SHELXL
_refine_ls_goodness_of_fit_ref 1.052
_refine_ls_hydrogen_treatment constr
_refine_ls_matrix_type full
_refine_ls_number_parameters 525
_refine_ls_number_reflns 7542
_refine_ls_number_restraints 339
_refine_ls_restrained_S_all 1.153
_refine_ls_R_factor_all 0.0428
_refine_ls_R_factor_gt 0.0376
_refine_ls_shift/su_max 0.002
_refine_ls_shift/su_mean 0.000
_refine_ls_structure_factor_coef Fsqd
_refine_ls_weighting_details 'w=1/[\s^2^(Fo^2^)+(0.0341P)^2^+5.7731P] where P=(Fo^2^+2Fc^2^)/3'
_refine_ls_weighting_scheme calc
_refine_ls_wR_factor_gt 0.0874
_refine_ls_wR_factor_ref 0.0924
_reflns_Friedel_coverage 0.000
_reflns_number_gt 6893
_reflns_number_total 7542
_reflns_threshold_expression 'I > 2\s(I)'
_cod_data_source_file c4cc06367h2.cif
_cod_data_source_block ljh120152
_cod_database_code 7116062
_shelx_space_group_comment
;
The symmetry employed for this shelxl refinement is uniquely defined
by the following loop, which should always be used as a source of
symmetry information in preference to the above space-group names.
They are only intended as comments.
;
_shelx_estimated_absorpt_t_min 0.313
_shelx_estimated_absorpt_t_max 0.714
_shelxl_version_number 2014-3

loop_
_space_group_symop_operation_xyz
'x, y, z'
'-x, -y, -z'

loop_
_atom_site_label
_atom_site_type_symbol
_atom_site_fract_x
_atom_site_fract_y
_atom_site_fract_z
_atom_site_U_iso_or_equiv
_atom_site_adp_type
_atom_site_occupancy
_atom_site_site_symmetry_order
_atom_site_calc_flag
_atom_site_refinement_flags_posn
_atom_site_refinement_flags_adp
_atom_site_refinement_flags_occupancy
_atom_site_disorder_assembly
_atom_site_disorder_group
Re Re 0.71965(2) 0.52009(2) 0.31539(2) 0.01709(8) Uani 1 1 d . . . . .
P1 P 0.50618(13) 0.54680(11) 0.24962(8) 0.0200(3) Uani 1 1 d . . . . .
P2 P 0.75272(13) 0.48298(11) 0.17240(8) 0.0204(3) Uani 1 1 d . . . . .
P3 P 0.60582(13) 0.29283(11) 0.28611(8) 0.0176(2) Uani 1 1 d . . . . .
C1 C 0.4730(5) 0.6788(5) 0.2976(4) 0.0261(11) Uani 1 1 d . . . . .
C2 C 0.4322(7) 0.7487(6) 0.2470(4) 0.0430(16) Uani 1 1 d . . . . .
H2 H 0.4281 0.7311 0.1889 0.052 Uiso 1 1 calc R U . . .
C3 C 0.3978(8) 0.8442(6) 0.2822(5) 0.0537(19) Uani 1 1 d . . . . .
H3 H 0.3676 0.8906 0.2478 0.064 Uiso 1 1 calc R U . . .
C4 C 0.4070(7) 0.8722(5) 0.3670(4) 0.0382(14) Uani 1 1 d . . . . .
H4 H 0.3812 0.9363 0.3909 0.046 Uiso 1 1 calc R U . . .
C5 C 0.4535(8) 0.8070(6) 0.4156(4) 0.0465(16) Uani 1 1 d . . . . .
H5 H 0.4636 0.8275 0.4741 0.056 Uiso 1 1 calc R U . . .
C6 C 0.4865(7) 0.7103(6) 0.3804(4) 0.0376(14) Uani 1 1 d . . . . .
H6 H 0.5192 0.6657 0.4153 0.045 Uiso 1 1 calc R U . . .
C7 C 0.3255(5) 0.4223(4) 0.2291(3) 0.0217(10) Uani 1 1 d . . . . .
C8 C 0.2640(5) 0.3498(5) 0.1509(4) 0.0274(11) Uani 1 1 d . . . . .
H8 H 0.3158 0.3650 0.1062 0.033 Uiso 1 1 calc R U . . .
C9 C 0.1279(6) 0.2556(5) 0.1379(4) 0.0315(12) Uani 1 1 d . . . . .
H9 H 0.0864 0.2067 0.0843 0.038 Uiso 1 1 calc R U . . .
C10 C 0.0518(6) 0.2323(5) 0.2030(4) 0.0302(12) Uani 1 1 d . . . . .
H10 H -0.0406 0.1662 0.1945 0.036 Uiso 1 1 calc R U . . .
C11 C 0.1113(6) 0.3058(5) 0.2798(4) 0.0310(12) Uani 1 1 d . . . . .
H11 H 0.0583 0.2920 0.3241 0.037 Uiso 1 1 calc R U . . .
C12 C 0.2478(6) 0.3997(5) 0.2933(3) 0.0279(11) Uani 1 1 d . . . . .
H12 H 0.2884 0.4488 0.3469 0.033 Uiso 1 1 calc R U . . .
C13 C 0.5456(5) 0.5816(5) 0.1480(3) 0.0246(11) Uani 1 1 d . . . . .
H13A H 0.4549 0.5717 0.1131 0.030 Uiso 1 1 calc R U . . .
H13B H 0.6138 0.6688 0.1553 0.030 Uiso 1 1 calc R U . . .
C14 C 0.6102(5) 0.5001(5) 0.1031(3) 0.0245(11) Uani 1 1 d . . . . .
H14A H 0.6512 0.5366 0.0565 0.029 Uiso 1 1 calc R U . . .
H14B H 0.5327 0.4178 0.0800 0.029 Uiso 1 1 calc R U . . .
C15 C 0.9180(5) 0.5735(5) 0.1384(3) 0.0245(11) Uani 1 1 d . . . . .
C16 C 0.9402(6) 0.6917(5) 0.1278(4) 0.0339(13) Uani 1 1 d . . . . .
H16 H 0.8715 0.7246 0.1409 0.041 Uiso 1 1 calc R U . . .
C17 C 1.0619(7) 0.7628(6) 0.0983(4) 0.0400(15) Uani 1 1 d . . . . .
H17 H 1.0754 0.8435 0.0905 0.048 Uiso 1 1 calc R U . . .
C18 C 1.1626(6) 0.7163(6) 0.0806(4) 0.0399(15) Uani 1 1 d . . . . .
H18 H 1.2466 0.7653 0.0611 0.048 Uiso 1 1 calc R U . . .
C19 C 1.1418(7) 0.5987(7) 0.0909(5) 0.0491(17) Uani 1 1 d . . . . .
H19 H 1.2110 0.5665 0.0779 0.059 Uiso 1 1 calc R U . . .
C20 C 1.0195(6) 0.5265(6) 0.1205(4) 0.0382(14) Uani 1 1 d . . . . .
H20 H 1.0062 0.4458 0.1283 0.046 Uiso 1 1 calc R U . . .
C21 C 0.7223(6) 0.3203(4) 0.1427(3) 0.0250(11) Uani 1 1 d . . . . .
H21A H 0.7079 0.2969 0.0818 0.030 Uiso 1 1 calc R U . . .
H21B H 0.8074 0.3067 0.1667 0.030 Uiso 1 1 calc R U . . .
C22 C 0.5892(5) 0.2423(4) 0.1746(3) 0.0230(10) Uani 1 1 d . . . . .
H22A H 0.5763 0.1549 0.1630 0.028 Uiso 1 1 calc R U . . .
H22B H 0.5028 0.2486 0.1453 0.028 Uiso 1 1 calc R U . . .
C23 C 0.7107(5) 0.2184(4) 0.3369(3) 0.0208(10) Uani 1 1 d . . . . .
C24 C 0.7175(5) 0.1116(5) 0.2973(4) 0.0266(11) Uani 1 1 d . . . . .
H24 H 0.6751 0.0797 0.2407 0.032 Uiso 1 1 calc R U . . .
C25 C 0.7865(6) 0.0502(5) 0.3400(4) 0.0340(13) Uani 1 1 d . . . . .
H25 H 0.7927 -0.0222 0.3122 0.041 Uiso 1 1 calc R U . . .
C26 C 0.8456(6) 0.0948(6) 0.4224(4) 0.0354(13) Uani 1 1 d . . . . .
H26 H 0.8909 0.0522 0.4518 0.042 Uiso 1 1 calc R U . . .
C27 C 0.8390(6) 0.2007(6) 0.4622(4) 0.0347(13) Uani 1 1 d . . . . .
H27 H 0.8790 0.2309 0.5192 0.042 Uiso 1 1 calc R U . . .
C28 C 0.7740(6) 0.2637(5) 0.4192(4) 0.0316(12) Uani 1 1 d . . . . .
H28 H 0.7730 0.3386 0.4465 0.038 Uiso 1 1 calc R U . . .
C29 C 0.4277(5) 0.2079(4) 0.3110(3) 0.0213(10) Uani 1 1 d . . . . .
C30 C 0.4027(6) 0.2343(5) 0.3905(4) 0.0289(12) Uani 1 1 d . . . . .
H30 H 0.4742 0.3019 0.4289 0.035 Uiso 1 1 calc R U . . .
C31 C 0.2770(6) 0.1649(5) 0.4149(4) 0.0335(13) Uani 1 1 d . . . . .
H31 H 0.2621 0.1841 0.4699 0.040 Uiso 1 1 calc R U . . .
C32 C 0.1719(6) 0.0671(5) 0.3595(4) 0.0325(13) Uani 1 1 d . . . . .
H32 H 0.0849 0.0184 0.3764 0.039 Uiso 1 1 calc R U . . .
C33 C 0.1931(6) 0.0405(5) 0.2806(4) 0.0343(13) Uani 1 1 d . . . . .
H33 H 0.1200 -0.0263 0.2425 0.041 Uiso 1 1 calc R U . . .
C34 C 0.3201(5) 0.1097(5) 0.2552(4) 0.0280(12) Uani 1 1 d . . . . .
H34 H 0.3339 0.0903 0.2000 0.034 Uiso 1 1 calc R U . . .
C35 C 0.9072(5) 0.5160(4) 0.3529(3) 0.0251(11) Uani 1 1 d . . . . .
O1 O 1.0206(4) 0.5223(4) 0.3758(3) 0.0429(11) Uani 1 1 d . . . . .
C36 C 0.6787(5) 0.5314(4) 0.4292(4) 0.0233(11) Uani 1 1 d . . . . .
O2 O 0.6610(5) 0.5385(4) 0.4949(3) 0.0368(9) Uani 1 1 d . . . . .
C37 C 0.8185(5) 0.6990(5) 0.3297(3) 0.0276(12) Uani 1 1 d . . . . .
O3 O 0.8787(4) 0.8019(3) 0.3388(3) 0.0463(12) Uani 1 1 d . . . . .
C38 C 0.2658(7) 0.0235(7) -0.0240(4) 0.0603(17) Uani 1 1 d D U . . .
S S 0.3575(3) 0.1357(2) -0.07082(15) 0.0810(7) Uani 1 1 d D U . . .
F1 F 0.2956(15) 0.0424(14) 0.0554(5) 0.089(5) Uani 0.489(14) 1 d D U P A 1
F2 F 0.1204(9) 0.0082(13) -0.0358(10) 0.110(5) Uani 0.489(14) 1 d D U P A 1
F3 F 0.2557(19) -0.0856(9) -0.0576(10) 0.076(5) Uani 0.489(14) 1 d D U P A 1
O4 O 0.4990(10) 0.1480(17) -0.0615(10) 0.105(5) Uani 0.489(14) 1 d D U P A 1
O5 O 0.3408(15) 0.2456(7) -0.0164(6) 0.065(3) Uani 0.489(14) 1 d D U P A 1
O6 O 0.2651(12) 0.1089(10) -0.1504(6) 0.045(3) Uani 0.489(14) 1 d D U P A 1
F1' F 0.3473(14) 0.0178(11) 0.0472(6) 0.076(4) Uani 0.511(14) 1 d D U P A 2
F2' F 0.1521(14) 0.0288(12) 0.0044(10) 0.098(4) Uani 0.511(14) 1 d D U P A 2
F3' F 0.2226(15) -0.0902(7) -0.0668(8) 0.050(3) Uani 0.511(14) 1 d D U P A 2
O4' O 0.4624(10) 0.0732(11) -0.1054(8) 0.071(3) Uani 0.511(14) 1 d D U P A 2
O5' O 0.4462(17) 0.2404(8) -0.0171(6) 0.099(5) Uani 0.511(14) 1 d D U P A 2
O6' O 0.2469(17) 0.1223(16) -0.1382(8) 0.121(7) Uani 0.511(14) 1 d D U P A 2

loop_
_atom_site_aniso_label
_atom_site_aniso_U_11
_atom_site_aniso_U_22
_atom_site_aniso_U_33
_atom_site_aniso_U_23
_atom_site_aniso_U_13
_atom_site_aniso_U_12
Re 0.01755(12) 0.01204(11) 0.02008(12) -0.00119(7) 0.00199(7) 0.00585(8)
P1 0.0196(6) 0.0144(6) 0.0245(7) -0.0003(5) 0.0010(5) 0.0073(5)
P2 0.0214(6) 0.0162(6) 0.0225(7) 0.0012(5) 0.0049(5) 0.0067(5)
P3 0.0205(6) 0.0128(6) 0.0189(7) -0.0007(5) 0.0031(5) 0.0073(5)
C1 0.022(3) 0.019(3) 0.036(3) -0.002(2) 0.001(2) 0.010(2)
C2 0.059(4) 0.039(4) 0.036(4) -0.005(3) -0.006(3) 0.034(3)
C3 0.076(5) 0.043(4) 0.052(5) -0.002(3) -0.008(4) 0.043(4)
C4 0.046(4) 0.027(3) 0.046(4) -0.001(3) 0.006(3) 0.023(3)
C5 0.075(5) 0.048(4) 0.031(4) 0.000(3) 0.014(3) 0.043(4)
C6 0.055(4) 0.043(4) 0.033(3) 0.009(3) 0.012(3) 0.037(3)
C7 0.019(2) 0.017(2) 0.029(3) 0.000(2) 0.0024(19) 0.0087(19)
C8 0.023(3) 0.023(3) 0.036(3) 0.000(2) 0.006(2) 0.010(2)
C9 0.025(3) 0.026(3) 0.035(3) -0.009(2) -0.002(2) 0.007(2)
C10 0.022(3) 0.028(3) 0.039(3) 0.003(2) 0.002(2) 0.009(2)
C11 0.025(3) 0.028(3) 0.041(4) 0.006(2) 0.010(2) 0.011(2)
C12 0.029(3) 0.027(3) 0.025(3) -0.003(2) 0.001(2) 0.013(2)
C13 0.025(3) 0.019(2) 0.029(3) 0.008(2) 0.003(2) 0.008(2)
C14 0.023(3) 0.024(3) 0.022(3) 0.002(2) 0.0021(19) 0.006(2)
C15 0.026(3) 0.023(3) 0.021(3) 0.004(2) 0.0059(19) 0.006(2)
C16 0.028(3) 0.029(3) 0.042(4) 0.006(3) 0.016(2) 0.006(2)
C17 0.041(3) 0.036(3) 0.034(4) 0.006(3) 0.014(3) 0.004(3)
C18 0.025(3) 0.054(4) 0.028(3) 0.007(3) 0.006(2) 0.002(3)
C19 0.027(3) 0.065(5) 0.060(5) 0.015(4) 0.011(3) 0.023(3)
C20 0.028(3) 0.040(3) 0.050(4) 0.012(3) 0.009(3) 0.015(3)
C21 0.034(3) 0.021(3) 0.022(3) -0.001(2) 0.007(2) 0.014(2)
C22 0.027(3) 0.015(2) 0.023(3) -0.003(2) 0.0016(19) 0.008(2)
C23 0.021(2) 0.017(2) 0.026(3) 0.004(2) 0.0070(19) 0.0086(19)
C24 0.030(3) 0.020(3) 0.032(3) 0.001(2) 0.007(2) 0.012(2)
C25 0.044(3) 0.028(3) 0.040(4) 0.005(3) 0.007(3) 0.027(3)
C26 0.037(3) 0.041(3) 0.043(4) 0.019(3) 0.013(3) 0.026(3)
C27 0.040(3) 0.043(3) 0.028(3) 0.007(3) 0.003(2) 0.025(3)
C28 0.040(3) 0.027(3) 0.031(3) 0.000(2) 0.004(2) 0.019(2)
C29 0.019(2) 0.016(2) 0.029(3) 0.003(2) 0.0027(19) 0.0083(19)
C30 0.030(3) 0.018(3) 0.034(3) -0.001(2) 0.009(2) 0.005(2)
C31 0.035(3) 0.025(3) 0.037(3) 0.001(2) 0.016(2) 0.007(2)
C32 0.028(3) 0.021(3) 0.050(4) 0.008(3) 0.015(2) 0.009(2)
C33 0.022(3) 0.023(3) 0.048(4) -0.003(3) 0.000(2) 0.004(2)
C34 0.028(3) 0.020(3) 0.032(3) -0.002(2) 0.002(2) 0.007(2)
C35 0.025(3) 0.016(2) 0.031(3) -0.005(2) 0.005(2) 0.008(2)
O1 0.028(2) 0.039(2) 0.058(3) -0.004(2) -0.0040(19) 0.0178(19)
C36 0.019(2) 0.014(2) 0.036(3) 0.005(2) 0.001(2) 0.0071(19)
O2 0.056(3) 0.036(2) 0.022(2) 0.0023(18) 0.0129(18) 0.022(2)
C37 0.022(3) 0.030(3) 0.031(3) 0.005(2) 0.004(2) 0.012(2)
O3 0.036(2) 0.012(2) 0.078(4) 0.001(2) 0.002(2) 0.0008(17)
C38 0.064(4) 0.059(3) 0.047(3) -0.015(3) 0.005(3) 0.021(3)
S 0.0854(16) 0.0723(15) 0.0567(14) 0.0174(11) -0.0014(11) 0.0018(12)
F1 0.078(8) 0.090(9) 0.044(4) -0.015(4) 0.020(4) -0.022(6)
F2 0.069(5) 0.105(9) 0.117(10) -0.050(8) -0.015(5) 0.025(5)
F3 0.111(12) 0.066(6) 0.046(7) -0.013(5) -0.018(7) 0.046(6)
O4 0.054(5) 0.161(14) 0.087(11) 0.061(10) 0.001(5) 0.020(6)
O5 0.085(8) 0.035(5) 0.037(6) -0.001(4) -0.004(5) -0.010(5)
O6 0.080(6) 0.027(5) 0.027(4) 0.004(4) 0.007(4) 0.022(5)
F1' 0.098(8) 0.054(6) 0.047(5) 0.009(4) -0.002(5) 0.001(5)
F2' 0.126(8) 0.108(9) 0.100(9) 0.040(7) 0.072(7) 0.070(7)
F3' 0.052(5) 0.046(4) 0.040(5) -0.005(4) -0.015(4) 0.018(4)
O4' 0.048(5) 0.074(7) 0.062(7) 0.020(5) 0.007(5) -0.007(5)
O5' 0.149(11) 0.041(5) 0.041(6) 0.015(4) -0.035(7) -0.021(6)
O6' 0.155(11) 0.114(12) 0.082(8) -0.039(7) -0.048(8) 0.076(9)

loop_
_atom_type_symbol
_atom_type_description
_atom_type_scat_dispersion_real
_atom_type_scat_dispersion_imag
_atom_type_scat_source
C C 0.0033 0.0016 'International Tables Vol C Tables 4.2.6.8 and 6.1.1.4'
H H 0.0000 0.0000 'International Tables Vol C Tables 4.2.6.8 and 6.1.1.4'
O O 0.0106 0.0060 'International Tables Vol C Tables 4.2.6.8 and 6.1.1.4'
F F 0.0171 0.0103 'International Tables Vol C Tables 4.2.6.8 and 6.1.1.4'
P P 0.1023 0.0942 'International Tables Vol C Tables 4.2.6.8 and 6.1.1.4'
S S 0.1246 0.1234 'International Tables Vol C Tables 4.2.6.8 and 6.1.1.4'
Re Re -1.0185 7.2310 'International Tables Vol C Tables 4.2.6.8 and 6.1.1.4'

loop_
_geom_angle_atom_site_label_1
_geom_angle_atom_site_label_2
_geom_angle_atom_site_label_3
_geom_angle
P1 Re P2 81.88(4)
P1 Re P3 95.12(4)
P1 Re C35 169.49(16)
P1 Re C36 97.48(14)
P1 Re C37 85.76(15)
P2 Re P3 80.92(4)
P2 Re C35 90.22(16)
P2 Re C36 173.86(14)
P2 Re C37 94.06(17)
P3 Re C35 90.43(15)
P3 Re C36 93.08(14)
P3 Re C37 174.70(16)
C35 Re C36 91.1(2)
C35 Re C37 87.9(2)
C36 Re C37 92.0(2)
Re P1 C1 116.81(17)
Re P1 C7 121.69(16)
Re P1 C13 105.25(17)
C1 P1 C7 102.4(2)
C1 P1 C13 103.4(2)
C7 P1 C13 105.4(2)
Re P2 C14 110.32(17)
Re P2 C15 121.59(17)
Re P2 C21 108.37(17)
C14 P2 C15 103.8(2)
C14 P2 C21 104.1(2)
C15 P2 C21 107.3(2)
Re P3 C22 107.24(16)
Re P3 C23 114.67(16)
Re P3 C29 121.87(16)
C22 P3 C23 106.3(2)
C22 P3 C29 105.3(2)
C23 P3 C29 100.2(2)
P1 C1 C2 119.0(4)
P1 C1 C6 121.9(4)
C2 C1 C6 119.1(5)
C1 C2 H2 120.2
C1 C2 C3 119.5(6)
H2 C2 C3 120.2
C2 C3 H3 119.8
C2 C3 C4 120.5(6)
H3 C3 C4 119.8
C3 C4 H4 120.4
C3 C4 C5 119.2(6)
H4 C4 C5 120.4
C4 C5 H5 119.8
C4 C5 C6 120.4(6)
H5 C5 C6 119.8
C1 C6 C5 121.2(6)
C1 C6 H6 119.4
C5 C6 H6 119.4
P1 C7 C8 122.0(4)
P1 C7 C12 119.0(4)
C8 C7 C12 119.0(5)
C7 C8 H8 119.8
C7 C8 C9 120.4(5)
H8 C8 C9 119.8
C8 C9 H9 119.9
C8 C9 C10 120.2(5)
H9 C9 C10 119.9
C9 C10 H10 120.3
C9 C10 C11 119.3(5)
H10 C10 C11 120.3
C10 C11 H11 119.7
C10 C11 C12 120.7(5)
H11 C11 C12 119.7
C7 C12 C11 120.4(5)
C7 C12 H12 119.8
C11 C12 H12 119.8
P1 C13 H13A 108.8
P1 C13 H13B 108.8
P1 C13 C14 113.7(3)
H13A C13 H13B 107.7
H13A C13 C14 108.8
H13B C13 C14 108.8
P2 C14 C13 111.7(4)
P2 C14 H14A 109.3
P2 C14 H14B 109.3
C13 C14 H14A 109.3
C13 C14 H14B 109.3
H14A C14 H14B 107.9
P2 C15 C16 118.4(4)
P2 C15 C20 122.1(4)
C16 C15 C20 119.5(5)
C15 C16 H16 119.7
C15 C16 C17 120.6(6)
H16 C16 C17 119.7
C16 C17 H17 120.0
C16 C17 C18 119.9(6)
H17 C17 C18 120.0
C17 C18 H18 120.0
C17 C18 C19 119.9(6)
H18 C18 C19 120.0
C18 C19 H19 119.7
C18 C19 C20 120.5(6)
H19 C19 C20 119.7
C15 C20 C19 119.5(6)
C15 C20 H20 120.3
C19 C20 H20 120.3
P2 C21 H21A 110.0
P2 C21 H21B 110.0
P2 C21 C22 108.6(3)
H21A C21 H21B 108.3
H21A C21 C22 110.0
H21B C21 C22 110.0
P3 C22 C21 111.0(3)
P3 C22 H22A 109.4
P3 C22 H22B 109.4
C21 C22 H22A 109.4
C21 C22 H22B 109.4
H22A C22 H22B 108.0
P3 C23 C24 121.6(4)
P3 C23 C28 119.3(4)
C24 C23 C28 118.9(5)
C23 C24 H24 119.8
C23 C24 C25 120.4(5)
H24 C24 C25 119.8
C24 C25 H25 120.1
C24 C25 C26 119.9(5)
H25 C25 C26 120.1
C25 C26 H26 119.9
C25 C26 C27 120.1(5)
H26 C26 C27 119.9
C26 C27 H27 120.0
C26 C27 C28 120.0(6)
H27 C27 C28 120.0
C23 C28 C27 120.7(5)
C23 C28 H28 119.7
C27 C28 H28 119.7
P3 C29 C30 118.9(4)
P3 C29 C34 122.5(4)
C30 C29 C34 118.4(5)
C29 C30 H30 119.4
C29 C30 C31 121.3(5)
H30 C30 C31 119.4
C30 C31 H31 120.1
C30 C31 C32 119.8(5)
H31 C31 C32 120.1
C31 C32 H32 120.0
C31 C32 C33 119.9(5)
H32 C32 C33 120.0
C32 C33 H33 119.6
C32 C33 C34 120.8(5)
H33 C33 C34 119.6
C29 C34 C33 119.8(5)
C29 C34 H34 120.1
C33 C34 H34 120.1
Re C35 O1 175.3(4)
Re C36 O2 177.2(4)
Re C37 O3 178.2(5)
S C38 F1 117.6(7)
S C38 F2 108.4(8)
S C38 F3 114.2(8)
S C38 F1' 113.0(7)
S C38 F2' 117.6(7)
S C38 F3' 115.7(7)
F1 C38 F2 101.1(8)
F1 C38 F3 111.6(10)
F2 C38 F3 101.7(9)
F1' C38 F2' 101.3(8)
F1' C38 F3' 101.5(8)
F2' C38 F3' 105.6(9)
C38 S O4 108.4(6)
C38 S O5 98.8(4)
C38 S O6 103.7(5)
C38 S O4' 96.9(4)
C38 S O5' 113.0(5)
C38 S O6' 100.5(7)
O4 S O5 111.6(7)
O4 S O6 124.0(8)
O5 S O6 107.1(6)
O4' S O5' 105.6(7)
O4' S O6' 108.8(7)
O5' S O6' 127.8(8)

loop_
_geom_bond_atom_site_label_1
_geom_bond_atom_site_label_2
_geom_bond_distance
Re P1 2.4680(12)
Re P2 2.4313(13)
Re P3 2.4666(12)
Re C35 1.957(5)
Re C36 1.971(6)
Re C37 1.954(6)
P1 C1 1.829(5)
P1 C7 1.831(5)
P1 C13 1.835(5)
P2 C14 1.840(5)
P2 C15 1.812(5)
P2 C21 1.834(5)
P3 C22 1.833(5)
P3 C23 1.831(5)
P3 C29 1.828(5)
C1 C2 1.395(8)
C1 C6 1.351(8)
C2 H2 0.950
C2 C3 1.387(9)
C3 H3 0.950
C3 C4 1.384(10)
C4 H4 0.950
C4 C5 1.358(9)
C5 H5 0.950
C5 C6 1.391(8)
C6 H6 0.950
C7 C8 1.390(7)
C7 C12 1.384(7)
C8 H8 0.950
C8 C9 1.382(7)
C9 H9 0.950
C9 C10 1.389(8)
C10 H10 0.950
C10 C11 1.374(8)
C11 H11 0.950
C11 C12 1.383(7)
C12 H12 0.950
C13 H13A 0.990
C13 H13B 0.990
C13 C14 1.522(7)
C14 H14A 0.990
C14 H14B 0.990
C15 C16 1.381(8)
C15 C20 1.384(8)
C16 H16 0.950
C16 C17 1.387(8)
C17 H17 0.950
C17 C18 1.372(9)
C18 H18 0.950
C18 C19 1.375(10)
C19 H19 0.950
C19 C20 1.397(9)
C20 H20 0.950
C21 H21A 0.990
C21 H21B 0.990
C21 C22 1.515(7)
C22 H22A 0.990
C22 H22B 0.990
C23 C24 1.383(7)
C23 C28 1.385(8)
C24 H24 0.950
C24 C25 1.397(7)
C25 H25 0.950
C25 C26 1.377(9)
C26 H26 0.950
C26 C27 1.372(8)
C27 H27 0.950
C27 C28 1.389(8)
C28 H28 0.950
C29 C30 1.385(8)
C29 C34 1.394(7)
C30 H30 0.950
C30 C31 1.368(7)
C31 H31 0.950
C31 C32 1.380(8)
C32 H32 0.950
C32 C33 1.361(9)
C33 H33 0.950
C33 C34 1.385(8)
C34 H34 0.950
C35 O1 1.143(6)
C36 O2 1.117(7)
C37 O3 1.126(6)
C38 S 1.659(9)
C38 F1 1.287(10)
C38 F2 1.404(10)
C38 F3 1.307(10)
C38 F1' 1.391(10)
C38 F2' 1.309(10)
C38 F3' 1.327(9)
S O4 1.375(9)
S O5 1.562(9)
S O6 1.455(8)
S O4' 1.622(9)
S O5' 1.358(8)
S O6' 1.442(9)

loop_
_geom_torsion_atom_site_label_1
_geom_torsion_atom_site_label_2
_geom_torsion_atom_site_label_3
_geom_torsion_atom_site_label_4
_geom_torsion
Re P1 C1 C2 137.3(4)
Re P1 C1 C6 -42.8(5)
C7 P1 C1 C2 -87.2(5)
C7 P1 C1 C6 92.7(5)
C13 P1 C1 C2 22.2(5)
C13 P1 C1 C6 -157.9(5)
P1 C1 C2 C3 175.9(5)
C6 C1 C2 C3 -4.0(9)
C1 C2 C3 C4 1.6(11)
C2 C3 C4 C5 1.5(11)
C3 C4 C5 C6 -2.3(11)
P1 C1 C6 C5 -176.6(5)
C2 C1 C6 C5 3.3(9)
C4 C5 C6 C1 -0.2(10)
Re P1 C7 C8 -100.7(4)
Re P1 C7 C12 79.3(4)
C1 P1 C7 C8 126.6(4)
C1 P1 C7 C12 -53.5(5)
C13 P1 C7 C8 18.7(5)
C13 P1 C7 C12 -161.4(4)
P1 C7 C8 C9 179.2(4)
C12 C7 C8 C9 -0.7(8)
C7 C8 C9 C10 -0.3(8)
C8 C9 C10 C11 1.8(8)
C9 C10 C11 C12 -2.2(8)
C10 C11 C12 C7 1.1(8)
P1 C7 C12 C11 -179.6(4)
C8 C7 C12 C11 0.3(8)
Re P1 C13 C14 43.9(4)
C1 P1 C13 C14 167.0(4)
C7 P1 C13 C14 -85.9(4)
P1 C13 C14 P2 -44.7(4)
Re P2 C14 C13 23.6(4)
C15 P2 C14 C13 -108.2(4)
C21 P2 C14 C13 139.7(4)
Re P2 C15 C16 -76.0(5)
Re P2 C15 C20 106.0(5)
C14 P2 C15 C16 48.8(5)
C14 P2 C15 C20 -129.2(5)
C21 P2 C15 C16 158.6(5)
C21 P2 C15 C20 -19.4(6)
P2 C15 C16 C17 -177.1(5)
C20 C15 C16 C17 1.0(9)
C15 C16 C17 C18 -1.0(9)
C16 C17 C18 C19 0.9(10)
C17 C18 C19 C20 -0.8(10)
P2 C15 C20 C19 177.1(5)
C16 C15 C20 C19 -0.9(9)
C18 C19 C20 C15 0.8(10)
Re P2 C21 C22 43.9(4)
C14 P2 C21 C22 -73.6(4)
C15 P2 C21 C22 176.8(3)
P2 C21 C22 P3 -54.5(4)
Re P3 C22 C21 39.8(4)
C23 P3 C22 C21 -83.3(4)
C29 P3 C22 C21 171.0(3)
Re P3 C23 C24 -141.5(4)
Re P3 C23 C28 44.3(5)
C22 P3 C23 C24 -23.2(5)
C22 P3 C23 C28 162.6(4)
C29 P3 C23 C24 86.2(4)
C29 P3 C23 C28 -88.0(4)
P3 C23 C24 C25 -173.8(4)
C28 C23 C24 C25 0.4(8)
C23 C24 C25 C26 1.3(8)
C24 C25 C26 C27 -1.2(9)
C25 C26 C27 C28 -0.6(9)
P3 C23 C28 C27 172.1(4)
C24 C23 C28 C27 -2.2(8)
C26 C27 C28 C23 2.3(9)
Re P3 C29 C30 -52.6(5)
Re P3 C29 C34 133.5(4)
C22 P3 C29 C30 -174.7(4)
C22 P3 C29 C34 11.4(5)
C23 P3 C29 C30 75.1(4)
C23 P3 C29 C34 -98.8(4)
P3 C29 C30 C31 -173.0(4)
C34 C29 C30 C31 1.2(8)
C29 C30 C31 C32 -0.5(9)
C30 C31 C32 C33 -0.5(9)
C31 C32 C33 C34 0.8(9)
C32 C33 C34 C29 -0.1(8)
P3 C29 C34 C33 173.0(4)
C30 C29 C34 C33 -0.9(8)
F1 C38 S O4 68.1(11)
F1 C38 S O5 -48.3(10)
F1 C38 S O6 -158.4(10)
F2 C38 S O4 -178.1(10)
F2 C38 S O5 65.5(8)
F2 C38 S O6 -44.6(9)
F3 C38 S O4 -65.5(12)
F3 C38 S O5 178.1(10)
F3 C38 S O6 68.0(11)
F1' C38 S O4' 71.6(8)
F1' C38 S O5' -38.7(11)
F1' C38 S O6' -177.8(10)
F2' C38 S O4' -170.9(9)
F2' C38 S O5' 78.8(11)
F2' C38 S O6' -60.3(11)
F3' C38 S O4' -44.8(9)
F3' C38 S O5' -155.1(11)
F3' C38 S O6' 65.8(11)
